data_2234805
loop_
_publ_author_name
'Wei, Jiao'
'Ban, Hong-Yan'
'Sun, Xiao-Zhi'

_publ_section_title
;
 <i>N</i>'-(3-Bromo-5-chloro-2-hydroxybenzylidene)-2<i>H</i>-1,3-benzodioxole-5-carbohydrazide
;
_journal_coeditor_code SJ5231
_journal_issue 5
_journal_name_full 'Acta Crystallographica Section E'
_journal_page_first o1336
_journal_page_last o1337
_journal_paper_doi 10.1107/S160053681201433X
_journal_volume 68
_journal_year 2012
_chemical_formula_iupac 'C15 H10 Br Cl N2 O4'
_chemical_formula_moiety 'C15 H10 Br Cl N2 O4'
_chemical_formula_sum 'C15 H10 Br Cl N2 O4'
_chemical_formula_weight 397.61
_chemical_name_systematic
;
<i>N</i>'-(3-Bromo-5-chloro-2-hydroxybenzylidene)-2<i>H</i>-1,3-benzodioxole-
5-carbohydrazide
;
_space_group_IT_number 2
_symmetry_cell_setting triclinic
_symmetry_space_group_name_Hall '-P 1'
_symmetry_space_group_name_H-M 'P -1'
_atom_sites_solution_hydrogens geom
_atom_sites_solution_primary direct
_atom_sites_solution_secondary difmap
_audit_creation_method SHELXL-97
_cell_angle_alpha 75.558(2)
_cell_angle_beta 78.745(2)
_cell_angle_gamma 76.527(2)
_cell_formula_units_Z 4
_cell_length_a 9.769(2)
_cell_length_b 13.041(3)
_cell_length_c 13.251(3)
_cell_measurement_reflns_used 2572
_cell_measurement_temperature 298(2)
_cell_measurement_theta_max 24.98
_cell_measurement_theta_min 2.45
_cell_volume 1572.9(6)
_computing_cell_refinement 'SAINT (Bruker, 1998)'
_computing_data_collection 'SMART (Bruker, 1998)'
_computing_data_reduction 'SAINT (Bruker, 1998)'
_computing_molecular_graphics 'SHELXTL (Sheldrick, 2008)'
_computing_publication_material 'SHELXTL (Sheldrick, 2008)'
_computing_structure_refinement 'SHELXL97 (Sheldrick, 2008)'
_computing_structure_solution 'SHELXS97 (Sheldrick, 2008)'
_diffrn_ambient_temperature 298(2)
_diffrn_measured_fraction_theta_full 0.968
_diffrn_measured_fraction_theta_max 0.968
_diffrn_measurement_device_type 'Bruker SMART CCD area-detector'
_diffrn_measurement_method '\w scans'
_diffrn_radiation_monochromator graphite
_diffrn_radiation_source 'fine-focus sealed tube'
_diffrn_radiation_type MoK\a
_diffrn_radiation_wavelength 0.71073
_diffrn_reflns_av_R_equivalents 0.0189
_diffrn_reflns_av_sigmaI/netI 0.0441
_diffrn_reflns_limit_h_max 11
_diffrn_reflns_limit_h_min -11
_diffrn_reflns_limit_k_max 14
_diffrn_reflns_limit_k_min -15
_diffrn_reflns_limit_l_max 15
_diffrn_reflns_limit_l_min -16
_diffrn_reflns_number 8062
_diffrn_reflns_theta_full 25.50
_diffrn_reflns_theta_max 25.50
_diffrn_reflns_theta_min 3.60
_diffrn_standards_number 0
_exptl_absorpt_coefficient_mu 2.804
_exptl_absorpt_correction_T_max 0.7668
_exptl_absorpt_correction_T_min 0.7296
_exptl_absorpt_correction_type multi-scan
_exptl_absorpt_process_details '(SADABS; Sheldrick, 1996)'
_exptl_crystal_colour colourless
_exptl_crystal_density_diffrn 1.679
_exptl_crystal_density_method 'not measured'
_exptl_crystal_description block
_exptl_crystal_F_000 792
_exptl_crystal_size_max 0.12
_exptl_crystal_size_mid 0.10
_exptl_crystal_size_min 0.10
_refine_diff_density_max 1.233
_refine_diff_density_min -0.398
_refine_ls_extinction_method none
_refine_ls_goodness_of_fit_ref 1.011
_refine_ls_hydrogen_treatment mixed
_refine_ls_matrix_type full
_refine_ls_number_parameters 423
_refine_ls_number_reflns 5662
_refine_ls_number_restraints 2
_refine_ls_restrained_S_all 1.011
_refine_ls_R_factor_all 0.0786
_refine_ls_R_factor_gt 0.0482
_refine_ls_shift/su_max 0.001
_refine_ls_shift/su_mean 0.000
_refine_ls_structure_factor_coef Fsqd
_refine_ls_weighting_details 'calc w=1/[\s^2^(Fo^2^)+(0.0804P)^2^] where P=(Fo^2^+2Fc^2^)/3'
_refine_ls_weighting_scheme calc
_refine_ls_wR_factor_gt 0.1197
_refine_ls_wR_factor_ref 0.1372
_reflns_number_gt 3817
_reflns_number_total 5662
_reflns_threshold_expression I>2\s(I)
_cod_data_source_file sj5231.cif
_cod_data_source_block I
_cod_database_code 2234805
_cod_database_fobs_code 2234805

loop_
_symmetry_equiv_pos_as_xyz
'x, y, z'
'-x, -y, -z'

loop_
_atom_site_type_symbol
_atom_site_label
_atom_site_fract_x
_atom_site_fract_y
_atom_site_fract_z
_atom_site_U_iso_or_equiv
_atom_site_adp_type
_atom_site_calc_flag
_atom_site_refinement_flags
_atom_site_occupancy
_atom_site_symmetry_multiplicity
Br Br1 -0.32727(5) 0.72347(4) 1.11304(4) 0.0705(2) Uani d . 1 1
Br Br2 0.88064(7) -0.00317(5) 0.23324(6) 0.0941(3) Uani d . 1 1
Cl Cl1 0.21177(17) 0.81156(13) 1.05109(10) 0.0840(4) Uani d . 1 1
Cl Cl2 0.35756(17) 0.02462(10) 0.11594(10) 0.0753(4) Uani d . 1 1
N N1 0.0059(3) 0.5383(2) 0.8013(2) 0.0388(7) Uani d . 1 1
N N2 0.0549(3) 0.4803(2) 0.7245(2) 0.0388(7) Uani d D 1 1
N N3 0.5226(3) 0.3717(2) 0.3015(2) 0.0395(7) Uani d . 1 1
N N4 0.4588(3) 0.4720(2) 0.3202(3) 0.0404(7) Uani d D 1 1
O O1 -0.1949(3) 0.6081(2) 0.9379(2) 0.0517(7) Uani d . 1 1
H H1 -0.1559 0.5706 0.8951 0.078 Uiso calc R 1 1
O O2 -0.1698(3) 0.4846(2) 0.7053(2) 0.0543(7) Uani d . 1 1
O O3 0.7314(3) 0.2028(2) 0.2949(2) 0.0504(7) Uani d . 1 1
H H3 0.6932 0.2628 0.3057 0.076 Uiso calc R 1 1
O O4 0.6578(3) 0.4993(2) 0.3652(2) 0.0463(6) Uani d . 1 1
O O5 -0.0839(3) 0.2765(2) 0.4030(2) 0.0548(7) Uani d . 1 1
O O6 0.1385(3) 0.1716(2) 0.4079(3) 0.0657(9) Uani d . 1 1
O O7 0.4445(3) 0.8606(2) 0.4909(2) 0.0552(8) Uani d . 1 1
O O8 0.2603(3) 0.9451(2) 0.3952(3) 0.0622(8) Uani d . 1 1
C C1 0.0423(4) 0.6396(3) 0.9147(3) 0.0409(9) Uani d . 1 1
C C2 -0.0981(4) 0.6516(3) 0.9635(3) 0.0407(9) Uani d . 1 1
C C3 -0.1388(5) 0.7108(3) 1.0418(3) 0.0486(10) Uani d . 1 1
C C4 -0.0453(5) 0.7608(3) 1.0691(3) 0.0576(11) Uani d . 1 1
H H4 -0.0752 0.8024 1.1199 0.069 Uiso calc R 1 1
C C5 0.0917(6) 0.7474(4) 1.0197(3) 0.0557(11) Uani d . 1 1
C C6 0.1375(5) 0.6876(3) 0.9435(3) 0.0492(10) Uani d . 1 1
H H6 0.2318 0.6793 0.9113 0.059 Uiso calc R 1 1
C C7 0.0940(4) 0.5775(3) 0.8325(3) 0.0389(8) Uani d . 1 1
H H7 0.1896 0.5668 0.8035 0.047 Uiso calc R 1 1
C C8 -0.0431(4) 0.4514(3) 0.6826(3) 0.0374(8) Uani d . 1 1
C C9 0.0141(4) 0.3772(3) 0.6091(3) 0.0375(8) Uani d . 1 1
C C10 -0.0726(4) 0.3719(3) 0.5385(3) 0.0378(8) Uani d . 1 1
H H10 -0.1616 0.4166 0.5342 0.045 Uiso calc R 1 1
C C11 -0.0211(4) 0.2988(3) 0.4768(3) 0.0383(8) Uani d . 1 1
C C12 0.1124(4) 0.2353(3) 0.4811(3) 0.0481(10) Uani d . 1 1
C C13 0.1984(5) 0.2380(4) 0.5486(4) 0.0615(13) Uani d . 1 1
H H13 0.2874 0.1931 0.5513 0.074 Uiso calc R 1 1
C C14 0.1469(4) 0.3115(3) 0.6138(3) 0.0511(10) Uani d . 1 1
H H14 0.2027 0.3164 0.6612 0.061 Uiso calc R 1 1
C C15 0.0072(5) 0.1843(4) 0.3712(4) 0.0587(12) Uani d . 1 1
H H15A -0.0344 0.1207 0.4013 0.070 Uiso calc R 1 1
H H15B 0.0218 0.1947 0.2950 0.070 Uiso calc R 1 1
C C16 0.5024(4) 0.2181(3) 0.2431(3) 0.0416(9) Uani d . 1 1
C C17 0.6426(4) 0.1645(3) 0.2551(3) 0.0420(9) Uani d . 1 1
C C18 0.6890(5) 0.0671(3) 0.2240(3) 0.0537(11) Uani d . 1 1
C C19 0.6042(6) 0.0232(3) 0.1819(4) 0.0625(12) Uani d . 1 1
H H19 0.6384 -0.0424 0.1613 0.075 Uiso calc R 1 1
C C20 0.4687(5) 0.0778(3) 0.1709(3) 0.0518(10) Uani d . 1 1
C C21 0.4175(5) 0.1738(3) 0.2008(3) 0.0486(10) Uani d . 1 1
H H21 0.3248 0.2097 0.1928 0.058 Uiso calc R 1 1
C C22 0.4453(4) 0.3235(3) 0.2702(3) 0.0432(9) Uani d . 1 1
H H22 0.3508 0.3557 0.2645 0.052 Uiso calc R 1 1
C C23 0.5344(4) 0.5333(3) 0.3475(3) 0.0359(8) Uani d . 1 1
C C24 0.4563(4) 0.6435(3) 0.3554(3) 0.0339(8) Uani d . 1 1
C C25 0.4952(4) 0.6931(3) 0.4253(3) 0.0376(8) Uani d . 1 1
H H25 0.5668 0.6581 0.4661 0.045 Uiso calc R 1 1
C C26 0.4240(4) 0.7935(3) 0.4306(3) 0.0395(9) Uani d . 1 1
C C27 0.3156(4) 0.8472(3) 0.3720(3) 0.0416(9) Uani d . 1 1
C C28 0.2767(4) 0.8009(3) 0.3039(3) 0.0453(9) Uani d . 1 1
H H28 0.2038 0.8368 0.2646 0.054 Uiso calc R 1 1
C C29 0.3496(4) 0.6983(3) 0.2953(3) 0.0411(9) Uani d . 1 1
H H29 0.3265 0.6652 0.2480 0.049 Uiso calc R 1 1
C C30 0.3443(5) 0.9591(3) 0.4641(4) 0.0557(11) Uani d . 1 1
H H30A 0.2843 0.9769 0.5273 0.067 Uiso calc R 1 1
H H30B 0.3942 1.0177 0.4303 0.067 Uiso calc R 1 1
H H2 0.146(2) 0.472(4) 0.693(4) 0.080 Uiso d D 1 1
H H4A 0.3647(15) 0.492(4) 0.319(4) 0.080 Uiso d D 1 1

loop_
_atom_site_aniso_label
_atom_site_aniso_U_11
_atom_site_aniso_U_22
_atom_site_aniso_U_33
_atom_site_aniso_U_12
_atom_site_aniso_U_13
_atom_site_aniso_U_23
Br1 0.0662(3) 0.0716(3) 0.0670(3) -0.0066(2) 0.0176(2) -0.0304(2)
Br2 0.0815(4) 0.0707(4) 0.1334(5) 0.0298(3) -0.0303(4) -0.0577(4)
Cl1 0.1060(11) 0.1103(11) 0.0655(7) -0.0541(9) -0.0172(7) -0.0390(7)
Cl2 0.1106(11) 0.0657(8) 0.0708(7) -0.0447(7) -0.0206(7) -0.0219(6)
N1 0.0374(17) 0.0426(17) 0.0378(16) -0.0042(14) -0.0025(13) -0.0166(14)
N2 0.0320(16) 0.0453(18) 0.0431(17) -0.0064(14) 0.0003(13) -0.0223(14)
N3 0.0398(17) 0.0308(16) 0.0480(17) 0.0007(13) -0.0049(14) -0.0172(14)
N4 0.0302(16) 0.0333(16) 0.0592(19) -0.0001(13) -0.0061(14) -0.0186(14)
O1 0.0400(15) 0.0580(18) 0.0614(18) -0.0081(13) -0.0004(13) -0.0270(14)
O2 0.0298(14) 0.0656(18) 0.0775(19) -0.0028(13) -0.0023(13) -0.0440(16)
O3 0.0434(16) 0.0454(16) 0.0669(17) 0.0004(12) -0.0123(13) -0.0256(14)
O4 0.0269(14) 0.0460(15) 0.0688(17) -0.0012(11) -0.0088(12) -0.0211(13)
O5 0.0484(16) 0.0596(18) 0.0627(17) 0.0092(14) -0.0202(14) -0.0336(15)
O6 0.0516(18) 0.0624(19) 0.098(2) 0.0120(15) -0.0205(16) -0.0581(18)
O7 0.0619(18) 0.0482(16) 0.0630(17) 0.0101(14) -0.0245(15) -0.0329(14)
O8 0.066(2) 0.0450(16) 0.082(2) 0.0141(14) -0.0274(16) -0.0353(15)
C1 0.046(2) 0.042(2) 0.0371(19) -0.0084(17) -0.0055(16) -0.0121(16)
C2 0.048(2) 0.036(2) 0.041(2) -0.0087(17) -0.0067(17) -0.0116(16)
C3 0.058(3) 0.042(2) 0.041(2) -0.0035(19) -0.0014(18) -0.0106(18)
C4 0.085(3) 0.052(3) 0.040(2) -0.021(2) 0.000(2) -0.0193(19)
C5 0.081(3) 0.060(3) 0.037(2) -0.025(2) -0.015(2) -0.0151(19)
C6 0.056(3) 0.055(2) 0.042(2) -0.017(2) -0.0079(18) -0.0140(19)
C7 0.0341(19) 0.045(2) 0.0378(19) -0.0039(17) -0.0038(15) -0.0134(17)
C8 0.0309(19) 0.040(2) 0.043(2) -0.0047(16) -0.0042(15) -0.0152(16)
C9 0.0297(18) 0.0350(19) 0.050(2) -0.0051(15) -0.0019(16) -0.0168(16)
C10 0.0310(18) 0.040(2) 0.0422(19) -0.0004(16) -0.0045(15) -0.0155(16)
C11 0.0341(19) 0.041(2) 0.0406(19) -0.0023(16) -0.0057(15) -0.0144(16)
C12 0.040(2) 0.042(2) 0.068(3) 0.0003(18) -0.0067(19) -0.031(2)
C13 0.042(2) 0.053(3) 0.102(4) 0.014(2) -0.026(2) -0.047(3)
C14 0.039(2) 0.051(2) 0.072(3) 0.0023(18) -0.022(2) -0.030(2)
C15 0.058(3) 0.053(3) 0.072(3) 0.007(2) -0.019(2) -0.037(2)
C16 0.046(2) 0.036(2) 0.045(2) -0.0074(17) -0.0051(17) -0.0129(16)
C17 0.049(2) 0.036(2) 0.042(2) -0.0043(17) -0.0066(17) -0.0146(17)
C18 0.063(3) 0.042(2) 0.054(2) 0.004(2) -0.011(2) -0.0182(19)
C19 0.086(4) 0.040(2) 0.064(3) -0.005(2) -0.008(2) -0.023(2)
C20 0.073(3) 0.041(2) 0.049(2) -0.021(2) -0.008(2) -0.0163(19)
C21 0.049(2) 0.045(2) 0.056(2) -0.0101(19) -0.0122(19) -0.0141(19)
C22 0.037(2) 0.039(2) 0.057(2) -0.0028(17) -0.0084(17) -0.0186(18)
C23 0.033(2) 0.0370(19) 0.0387(19) -0.0071(16) 0.0000(15) -0.0133(16)
C24 0.0285(18) 0.0319(18) 0.0411(19) -0.0044(14) -0.0017(15) -0.0112(15)
C25 0.0328(19) 0.039(2) 0.0391(19) 0.0005(16) -0.0055(15) -0.0121(16)
C26 0.039(2) 0.043(2) 0.0391(19) -0.0039(17) -0.0061(16) -0.0171(17)
C27 0.041(2) 0.033(2) 0.050(2) 0.0025(16) -0.0072(17) -0.0157(17)
C28 0.046(2) 0.040(2) 0.053(2) -0.0036(18) -0.0173(18) -0.0127(18)
C29 0.042(2) 0.036(2) 0.051(2) -0.0074(16) -0.0118(18) -0.0136(17)
C30 0.064(3) 0.046(2) 0.062(3) 0.008(2) -0.019(2) -0.031(2)

loop_
_atom_type_symbol
_atom_type_description
_atom_type_scat_dispersion_real
_atom_type_scat_dispersion_imag
_atom_type_scat_source
C C 0.0033 0.0016 'International Tables Vol C Tables 4.2.6.8 and 6.1.1.4'
H H 0.0000 0.0000 'International Tables Vol C Tables 4.2.6.8 and 6.1.1.4'
Br Br -0.2901 2.4595 'International Tables Vol C Tables 4.2.6.8 and 6.1.1.4'
Cl Cl 0.1484 0.1585 'International Tables Vol C Tables 4.2.6.8 and 6.1.1.4'
N N 0.0061 0.0033 'International Tables Vol C Tables 4.2.6.8 and 6.1.1.4'
O O 0.0106 0.0060 'International Tables Vol C Tables 4.2.6.8 and 6.1.1.4'

loop_
_geom_angle_atom_site_label_1
_geom_angle_atom_site_label_2
_geom_angle_atom_site_label_3
_geom_angle
C7 N1 N2 118.6(3)
C8 N2 N1 117.5(3)
C8 N2 H2 120(3)
N1 N2 H2 121(3)
C22 N3 N4 115.6(3)
C23 N4 N3 120.5(3)
C23 N4 H4A 122(3)
N3 N4 H4A 117(3)
C2 O1 H1 109.5
C17 O3 H3 109.5
C11 O5 C15 105.9(3)
C12 O6 C15 106.2(3)
C26 O7 C30 105.0(3)
C27 O8 C30 106.7(3)
C2 C1 C6 120.0(3)
C2 C1 C7 121.7(3)
C6 C1 C7 118.3(4)
O1 C2 C1 122.5(3)
O1 C2 C3 119.2(4)
C1 C2 C3 118.3(4)
C4 C3 C2 121.9(4)
C4 C3 Br1 119.1(3)
C2 C3 Br1 119.0(3)
C5 C4 C3 118.3(4)
C5 C4 H4 120.8
C3 C4 H4 120.8
C4 C5 C6 121.8(4)
C4 C5 Cl1 119.3(3)
C6 C5 Cl1 118.8(4)
C5 C6 C1 119.6(4)
C5 C6 H6 120.2
C1 C6 H6 120.2
N1 C7 C1 118.8(3)
N1 C7 H7 120.6
C1 C7 H7 120.6
O2 C8 N2 121.2(3)
O2 C8 C9 122.8(3)
N2 C8 C9 115.9(3)
C14 C9 C10 121.0(3)
C14 C9 C8 120.6(3)
C10 C9 C8 118.3(3)
C11 C10 C9 117.0(3)
C11 C10 H10 121.5
C9 C10 H10 121.5
C10 C11 O5 128.8(3)
C10 C11 C12 121.2(3)
O5 C11 C12 109.9(3)
C13 C12 C11 123.2(3)
C13 C12 O6 128.1(3)
C11 C12 O6 108.7(3)
C12 C13 C14 116.6(4)
C12 C13 H13 121.7
C14 C13 H13 121.7
C9 C14 C13 120.9(4)
C9 C14 H14 119.6
C13 C14 H14 119.6
O6 C15 O5 107.1(3)
O6 C15 H15A 110.3
O5 C15 H15A 110.3
O6 C15 H15B 110.3
O5 C15 H15B 110.3
H15A C15 H15B 108.6
C21 C16 C17 120.1(3)
C21 C16 C22 118.5(3)
C17 C16 C22 121.3(3)
O3 C17 C18 119.3(4)
O3 C17 C16 123.4(3)
C18 C17 C16 117.3(4)
C19 C18 C17 122.5(4)
C19 C18 Br2 119.5(3)
C17 C18 Br2 117.9(3)
C20 C19 C18 118.7(4)
C20 C19 H19 120.7
C18 C19 H19 120.7
C21 C20 C19 121.2(4)
C21 C20 Cl2 118.9(4)
C19 C20 Cl2 119.9(3)
C20 C21 C16 120.2(4)
C20 C21 H21 119.9
C16 C21 H21 119.9
N3 C22 C16 121.1(3)
N3 C22 H22 119.5
C16 C22 H22 119.5
O4 C23 N4 122.4(3)
O4 C23 C24 122.8(3)
N4 C23 C24 114.7(3)
C29 C24 C25 120.1(3)
C29 C24 C23 122.1(3)
C25 C24 C23 117.8(3)
C26 C25 C24 116.8(3)
C26 C25 H25 121.6
C24 C25 H25 121.6
C25 C26 C27 123.0(3)
C25 C26 O7 128.1(3)
C27 C26 O7 108.9(3)
O8 C27 C28 128.5(3)
O8 C27 C26 110.4(3)
C28 C27 C26 121.1(3)
C27 C28 C29 117.4(3)
C27 C28 H28 121.3
C29 C28 H28 121.3
C28 C29 C24 121.6(3)
C28 C29 H29 119.2
C24 C29 H29 119.2
O8 C30 O7 108.6(3)
O8 C30 H30A 110.0
O7 C30 H30A 110.0
O8 C30 H30B 110.0
O7 C30 H30B 110.0
H30A C30 H30B 108.4

loop_
_geom_bond_atom_site_label_1
_geom_bond_atom_site_label_2
_geom_bond_distance
Br1 C3 1.888(4)
Br2 C18 1.896(4)
Cl1 C5 1.752(5)
Cl2 C20 1.761(4)
N1 C7 1.274(5)
N1 N2 1.365(4)
N2 C8 1.359(5)
N2 H2 0.899(10)
N3 C22 1.268(5)
N3 N4 1.372(4)
N4 C23 1.355(5)
N4 H4A 0.898(10)
O1 C2 1.343(5)
O1 H1 0.8200
O2 C8 1.216(4)
O3 C17 1.338(5)
O3 H3 0.8200
O4 C23 1.231(4)
O5 C11 1.370(4)
O5 C15 1.422(5)
O6 C12 1.379(4)
O6 C15 1.419(5)
O7 C26 1.392(4)
O7 C30 1.434(5)
O8 C27 1.351(4)
O8 C30 1.410(5)
C1 C2 1.388(5)
C1 C6 1.390(6)
C1 C7 1.459(5)
C2 C3 1.389(5)
C3 C4 1.383(6)
C4 C5 1.363(7)
C4 H4 0.9300
C5 C6 1.372(6)
C6 H6 0.9300
C7 H7 0.9300
C8 C9 1.484(5)
C9 C14 1.381(5)
C9 C10 1.403(5)
C10 C11 1.354(5)
C10 H10 0.9300
C11 C12 1.376(5)
C12 C13 1.352(6)
C13 C14 1.392(6)
C13 H13 0.9300
C14 H14 0.9300
C15 H15A 0.9700
C15 H15B 0.9700
C16 C21 1.379(5)
C16 C17 1.405(6)
C16 C22 1.464(5)
C17 C18 1.381(5)
C18 C19 1.373(6)
C19 C20 1.365(7)
C19 H19 0.9300
C20 C21 1.362(6)
C21 H21 0.9300
C22 H22 0.9300
C23 C24 1.481(5)
C24 C29 1.388(5)
C24 C25 1.405(5)
C25 C26 1.343(5)
C25 H25 0.9300
C26 C27 1.385(5)
C27 C28 1.355(5)
C28 C29 1.383(5)
C28 H28 0.9300
C29 H29 0.9300
C30 H30A 0.9700
C30 H30B 0.9700

loop_
_geom_hbond_atom_site_label_D
_geom_hbond_atom_site_label_H
_geom_hbond_atom_site_label_A
_geom_hbond_site_symmetry_A
_geom_hbond_distance_DH
_geom_hbond_distance_HA
_geom_hbond_distance_DA
_geom_hbond_angle_DHA
N2 H2 O4 2_666 0.899(10) 2.00(2) 2.872(4) 162(5)
O3 H3 N3 . 0.82 1.92 2.637(4) 145.3
O1 H1 N1 . 0.82 1.85 2.561(4) 145.0

loop_
_cod_related_entry_id
_cod_related_entry_database
_cod_related_entry_code
1 ChemSpider 30657716
